data_4003066
loop_
_publ_author_name
'Liu, Huiyu'
'Gutmann, Matthias J.'
'Stokes, Harold T.'
'Campbell, Branton J.'
'Evans, Ivana Radosavljevic'
'Evans, John S. O.'

_publ_section_title
;
 Supercolossal Uniaxial Negative Thermal Expansion in Chloranilic Acid
 Pyrazine, CA-Pyz
;
_journal_issue 12
_journal_name_full 'Chemistry of Materials'
_journal_page_first 4514
_journal_paper_doi 10.1021/acs.chemmater.9b01135
_journal_volume 31
_journal_year 2019
_chemical_formula_moiety 'C10 H6 Cl2 N2 O4'
_chemical_formula_sum 'C10 H6 Cl2 N2 O4'
_chemical_formula_weight 289.07
_space_group_IT_number 12
_space_group_name_Hall '-C 2y'
_space_group_name_H-M_alt 'C 1 2/m 1'
_symmetry_cell_setting monoclinic
_symmetry_space_group_name_Hall '-C 2y'
_symmetry_space_group_name_H-M 'C 1 2/m 1'
_atom_sites_solution_hydrogens difmap
_atom_sites_solution_primary direct
_cell_angle_alpha 90
_cell_angle_beta 101.594(6)
_cell_angle_gamma 90
_cell_formula_units_Z 2
_cell_length_a 8.2924(5)
_cell_length_b 6.6543(5)
_cell_length_c 10.9934(6)
_cell_measurement_reflns_used 899
_cell_measurement_temperature 293
_cell_measurement_theta_max 26.5550
_cell_measurement_theta_min 3.1100
_cell_volume 594.24(7)
_computing_cell_refinement 'USER DEFINED CELL REFINEMENT'
_computing_data_collection 'USER DEFINED DATA COLLECTION'
_computing_data_reduction 'USER DEFINED DATA REDUCTION'
_computing_molecular_graphics 'CAMERON (Watkin et al., 1996)'
_computing_publication_material 'CRYSTALS (Betteridge et al., 2003)'
_computing_structure_refinement 'CRYSTALS (Betteridge et al., 2003)'
_computing_structure_solution 'SIR92 (Altomare et al., 1994)'
_diffrn_ambient_temperature 293
_diffrn_measured_fraction_theta_full 0.997
_diffrn_measured_fraction_theta_max 0.931
_diffrn_measurement_device Serial
_diffrn_measurement_device_type Unknown
_diffrn_measurement_method \w/2\q
_diffrn_radiation_monochromator graphite
_diffrn_radiation_type 'Mo K\a'
_diffrn_radiation_wavelength 0.71073
_diffrn_reflns_av_R_equivalents 0.035
_diffrn_reflns_limit_h_max 12
_diffrn_reflns_limit_h_min -12
_diffrn_reflns_limit_k_max 10
_diffrn_reflns_limit_k_min -10
_diffrn_reflns_limit_l_max 16
_diffrn_reflns_limit_l_min -16
_diffrn_reflns_number 3309
_diffrn_reflns_theta_full 29.076
_diffrn_reflns_theta_max 33.421
_diffrn_reflns_theta_min 1.891
_diffrn_standards_number 0
_exptl_absorpt_coefficient_mu 0.553
_exptl_absorpt_correction_type none
_exptl_crystal_density_diffrn 1.615
_exptl_crystal_density_method 'not measured'
_exptl_crystal_F_000 292
_refine_diff_density_max 0.34
_refine_diff_density_min -0.37
_refine_ls_extinction_method None
_refine_ls_goodness_of_fit_ref 0.9993
_refine_ls_hydrogen_treatment mixed
_refine_ls_matrix_type full
_refine_ls_number_parameters 59
_refine_ls_number_reflns 666
_refine_ls_number_restraints 0
_refine_ls_R_factor_all 0.1006
_refine_ls_R_factor_gt 0.0511
_refine_ls_shift/su_max 0.0001710
_refine_ls_shift/su_mean 0.0000254
_refine_ls_structure_factor_coef Fsqd
_refine_ls_weighting_details
;
 Method, part 1, Chebychev polynomial, (Watkin, 1994, Prince, 1982) 
 [weight] = 1.0/[A~0~*T~0~(x)+A~1~*T~1~(x) ... +A~n-1~]*T~n-1~(x)] 
 where A~i~ are the Chebychev coefficients listed below and x= Fcalc/Fmax 
 Method = Robust Weighting (Prince, 1982) 
 W = [weight] * [1-(deltaF/6*sigmaF)^2^]^2^ 
 A~i~ are: 
 331. 45.8 46.5 
;
_refine_ls_weighting_scheme calc
_refine_ls_wR_factor_all 0.0168
_refine_ls_wR_factor_gt 0.0158
_refine_ls_wR_factor_ref 0.0158
_reflns_limit_h_max 12
_reflns_limit_h_min -12
_reflns_limit_k_max 10
_reflns_limit_k_min 0
_reflns_limit_l_max 16
_reflns_limit_l_min 0
_reflns_number_gt 666
_reflns_number_total 1159
_reflns_threshold_expression I>2.0\s(I)
_oxford_diffrn_Wilson_B_factor 3.32
_oxford_diffrn_Wilson_scale 0.02
_oxford_refine_ls_r_factor_ref 0.0511
_oxford_refine_ls_scale 6.93(9)
_oxford_reflns_number_all 1156
_oxford_reflns_threshold_expression_ref I>2.0\s(I)
_cod_data_source_file cm9b01135_si_007.cif
_cod_data_source_block 1
_cod_original_cell_volume 594.24(3)
_cod_original_sg_symbol_H-M 'C 1 2/m 1 '
_cod_database_code 4003066

loop_
_symmetry_equiv_pos_as_xyz
x,y,z
-x,-y,-z
x+1/2,y+1/2,z
-x+1/2,-y+1/2,-z
-x,y,-z
x,-y,z
-x+1/2,y+1/2,-z
x+1/2,-y+1/2,z

loop_
_atom_site_label
_atom_site_type_symbol
_atom_site_fract_x
_atom_site_fract_y
_atom_site_fract_z
_atom_site_U_iso_or_equiv
_atom_site_occupancy
_atom_site_adp_type
_atom_site_refinement_flags_posn
_atom_site_refinement_flags_adp
Cl1 Cl 1.28797(9) 0.5000 0.35091(7) 0.0591 1.0000 Uani S T
C2 C 1.1349(3) 0.5000 0.4355(2) 0.0415 1.0000 Uani S T
C3 C 0.9667(3) 0.5000 0.3671(2) 0.0434 1.0000 Uani S T
C4 C 0.8292(3) 0.5000 0.4409(2) 0.0430 1.0000 Uani S T
O5 O 0.6782(2) 0.5000 0.37640(18) 0.0595 1.0000 Uani S T
O6 O 0.9277(2) 0.5000 0.25398(14) 0.0630 1.0000 Uani S T
N7 N 0.5667(3) 0.5000 0.1268(2) 0.0688 1.0000 Uani S T
C8 C 0.5340(4) 0.3439(4) 0.0634(2) 0.1268 1.0000 Uani . .
H51 H 0.670(3) 0.5000 0.294(2) 0.083(11) 1.0000 Uiso S .
H81 H 0.543(3) 0.236(3) 0.100(2) 0.141(13) 1.0000 Uiso . .

loop_
_atom_site_aniso_label
_atom_site_aniso_U_11
_atom_site_aniso_U_22
_atom_site_aniso_U_33
_atom_site_aniso_U_23
_atom_site_aniso_U_13
_atom_site_aniso_U_12
Cl1 0.0561(5) 0.0763(6) 0.0512(4) 0.0000 0.0256(3) 0.0000
C2 0.0413(16) 0.052(2) 0.0326(13) 0.0000 0.0115(12) 0.0000
C3 0.0555(19) 0.0386(18) 0.0382(13) 0.0000 0.0146(13) 0.0000
C4 0.0373(14) 0.0541(19) 0.0366(14) 0.0000 0.0049(11) 0.0000
O5 0.0435(14) 0.0944(17) 0.0387(11) 0.0000 0.0038(10) 0.0000
O6 0.0584(13) 0.0990(16) 0.0297(9) 0.0000 0.0047(9) 0.0000
N7 0.0763(19) 0.087(2) 0.0361(13) 0.0000 -0.0060(13) 0.0000
C8 0.222(3) 0.086(2) 0.0528(15) 0.0106(17) -0.0191(17) 0.008(3)

loop_
_atom_type_symbol
_atom_type_scat_dispersion_real
_atom_type_scat_dispersion_imag
_atom_type_scat_Cromer_Mann_a1
_atom_type_scat_Cromer_Mann_b1
_atom_type_scat_Cromer_Mann_a2
_atom_type_scat_Cromer_Mann_b2
_atom_type_scat_Cromer_Mann_a3
_atom_type_scat_Cromer_Mann_b3
_atom_type_scat_Cromer_Mann_a4
_atom_type_scat_Cromer_Mann_b4
_atom_type_scat_Cromer_Mann_c
_atom_type_scat_source
C 0.0033 0.0016 2.3100 20.8439 1.0200 10.2075 1.5886 0.5687 0.8650 51.6512 0.2156 'International Tables Vol C 4.2.6.8 and 6.1.1.4'
H 0.0000 0.0000 0.4930 10.5109 0.3229 26.1257 0.1402 3.1424 0.0408 57.7998 0.0030 'International Tables Vol C 4.2.6.8 and 6.1.1.4'
N 0.0061 0.0033 12.2126 0.0057 3.1322 9.8933 2.0125 28.9975 1.1663 0.5826 -11.5290 'International Tables Vol C 4.2.6.8 and 6.1.1.4'
O 0.0106 0.0060 3.0485 13.2771 2.2868 5.7011 1.5463 0.3239 0.8670 32.9089 0.2508 'International Tables Vol C 4.2.6.8 and 6.1.1.4'
Cl 0.1484 0.1585 11.4604 0.0104 7.1964 1.1662 6.2556 18.5194 1.6455 47.7784 -9.5574 'International Tables Vol C 4.2.6.8 and 6.1.1.4'

loop_
_geom_angle_atom_site_label_1
_geom_angle_site_symmetry_1
_geom_angle_atom_site_label_2
_geom_angle_atom_site_label_3
_geom_angle_site_symmetry_3
_geom_angle
_geom_angle_publ_flag
Cl1 . C2 C4 2_766 121.0(2) yes
Cl1 . C2 C3 . 117.32(16) yes
C4 2_766 C2 C3 . 121.68(19) yes
C2 . C3 C4 . 118.0(2) yes
C2 . C3 O6 . 124.1(2) yes
C4 . C3 O6 . 117.9(3) yes
C3 . C4 C2 2_766 120.4(2) yes
C3 . C4 O5 . 116.5(2) yes
C2 2_766 C4 O5 . 123.1(2) yes
C4 . O5 H51 . 114.9(15) no
C8 6_565 N7 C8 . 112.5(3) yes
C8 5_655 C8 N7 . 123.77(17) yes
C8 5_655 C8 H81 . 118.0(15) no
N7 . C8 H81 . 117.8(16) no

loop_
_geom_bond_atom_site_label_1
_geom_bond_atom_site_label_2
_geom_bond_site_symmetry_2
_geom_bond_distance
_geom_bond_publ_flag
Cl1 C2 . 1.717(2) yes
C2 C4 2_766 1.331(3) yes
C2 C3 . 1.446(3) yes
C3 C4 . 1.527(3) yes
C3 O6 . 1.220(3) yes
C4 O5 . 1.309(3) yes
O5 H51 . 0.89(2) no
N7 C8 6_565 1.250(2) yes
N7 C8 . 1.250(2) yes
C8 C8 5_655 1.395(5) yes
C8 H81 . 0.82(2) no

loop_
_geom_hbond_atom_site_label_D
_geom_hbond_atom_site_label_H
_geom_hbond_atom_site_label_A
_geom_hbond_angle_DHA
_geom_hbond_distance_DH
_geom_hbond_distance_HA
_geom_hbond_distance_DA
_geom_hbond_publ_flag
O5 H51 N7 158(2) 0.893 1.866 2.714(3) yes
